data_4100158
_journal_name_full 'Journal of the American Chemical Society'
_journal_paper_doi 10.1021/ja051259q
_journal_year 2005
_chemical_formula_sum 'C27 H33 In N4 O8'
_chemical_formula_weight 656.39
_space_group_IT_number 167
_symmetry_cell_setting trigonal
_symmetry_space_group_name_Hall '-R 3 2"c'
_symmetry_space_group_name_H-M 'R -3 c :H'
_cell_angle_alpha 90.00
_cell_angle_beta 90.00
_cell_angle_gamma 120.00
_cell_formula_units_Z 18
_cell_length_a 15.7870(19)
_cell_length_b 15.7870(19)
_cell_length_c 51.509(13)
_cell_measurement_temperature 100(2)
_cell_volume 11118(3)
_diffrn_ambient_temperature 100(2)
_exptl_crystal_density_diffrn 1.765
_cod_depositor_comments
;
The following automatic conversions were performed:
'_symmetry_cell_setting' value 'Trigonal' changed to 'trigonal' according
to '/home/saulius/struct/CIF-dictionaries/cif_core.dic' dictionary named
'cif_core.dic' version 2.4.1 from 2010-06-29.

Automatic conversion script
Id: cif_fix_enum 1527 2010-12-29 10:47:43Z saulius 
;
_cod_original_sg_symbol_H-M 'R -3 c'
_cod_database_code 4100158

loop_
_symmetry_equiv_pos_as_xyz
'x, y, z'
'-y, x-y, z'
'-x+y, -x, z'
'y, x, -z+1/2'
'x-y, -y, -z+1/2'
'-x, -x+y, -z+1/2'
'x+2/3, y+1/3, z+1/3'
'-y+2/3, x-y+1/3, z+1/3'
'-x+y+2/3, -x+1/3, z+1/3'
'y+2/3, x+1/3, -z+5/6'
'x-y+2/3, -y+1/3, -z+5/6'
'-x+2/3, -x+y+1/3, -z+5/6'
'x+1/3, y+2/3, z+2/3'
'-y+1/3, x-y+2/3, z+2/3'
'-x+y+1/3, -x+2/3, z+2/3'
'y+1/3, x+2/3, -z+7/6'
'x-y+1/3, -y+2/3, -z+7/6'
'-x+1/3, -x+y+2/3, -z+7/6'
'-x, -y, -z'
'y, -x+y, -z'
'x-y, x, -z'
'-y, -x, z-1/2'
'-x+y, y, z-1/2'
'x, x-y, z-1/2'
'-x+2/3, -y+1/3, -z+1/3'
'y+2/3, -x+y+1/3, -z+1/3'
'x-y+2/3, x+1/3, -z+1/3'
'-y+2/3, -x+1/3, z-1/6'
'-x+y+2/3, y+1/3, z-1/6'
'x+2/3, x-y+1/3, z-1/6'
'-x+1/3, -y+2/3, -z+2/3'
'y+1/3, -x+y+2/3, -z+2/3'
'x-y+1/3, x+2/3, -z+2/3'
'-y+1/3, -x+2/3, z+1/6'
'-x+y+1/3, y+2/3, z+1/6'
'x+1/3, x-y+2/3, z+1/6'

loop_
_atom_site_label
_atom_site_type_symbol
_atom_site_fract_x
_atom_site_fract_y
_atom_site_fract_z
_atom_site_U_iso_or_equiv
_atom_site_adp_type
_atom_site_occupancy
_atom_site_symmetry_multiplicity
_atom_site_calc_flag
_atom_site_refinement_flags
_atom_site_disorder_assembly
_atom_site_disorder_group
In1 In 0.21112(4) -0.12221(4) 0.0833 0.0257(2) Uani 1 2 d S . .
O1 O 0.3049(3) -0.1079(3) 0.05010(8) 0.0295(11) Uani 1 1 d . . .
O2 O 0.3625(4) -0.0373(4) 0.01163(9) 0.0589(17) Uani 1 1 d . . .
O3 O 0.1557(4) 0.2134(4) 0.08305(9) 0.0440(14) Uani 1 1 d . . .
O4 O 0.1931(4) 0.2848(4) 0.04450(10) 0.0498(15) Uani 1 1 d . . .
N1 N 0.2422(4) 0.0154(4) 0.06147(10) 0.0280(13) Uani 1 1 d . . .
C1 C 0.2863(6) 0.0267(6) 0.03840(12) 0.0348(18) Uani 1 1 d . . .
C2 C 0.3007(6) 0.0991(6) 0.02143(14) 0.050(2) Uani 1 1 d . . .
H2 H 0.3320 0.1052 0.0052 0.060 Uiso 1 1 calc R . .
C3 C 0.2688(7) 0.1643(6) 0.02825(15) 0.054(2) Uani 1 1 d . . .
H3 H 0.2785 0.2155 0.0168 0.064 Uiso 1 1 calc R . .
C4 C 0.2228(6) 0.1535(6) 0.05191(14) 0.0406(19) Uani 1 1 d . . .
C5 C 0.2125(5) 0.0781(5) 0.06797(12) 0.0305(17) Uani 1 1 d . . .
H5 H 0.1826 0.0708 0.0845 0.037 Uiso 1 1 calc R . .
C6 C 0.3211(6) -0.0458(6) 0.03276(13) 0.040(2) Uani 1 1 d . . .
C7 C 0.1883(6) 0.2216(6) 0.06003(15) 0.041(2) Uani 1 1 d . . .
N1T N 0.288(2) 0.714(3) 1.0296(5) 0.099 Uiso 0.346(18) 1 d P . .
C2T C 0.358(4) 0.898(2) 0.9265(4) 0.128 Uiso 0.68(7) 1 d P . .
C3T C 0.4047(15) 0.9470(15) 0.9495(4) 0.107 Uiso 0.672(19) 1 d P . .
C4T C 0.3333 0.6667 1.0427(4) 0.099 Uiso 0.92(3) 3 d SP . .
C5T C 0.196(4) 0.624(4) 0.9789(9) 0.106 Uiso 0.26(2) 1 d P . .
C6T C 0.381(3) 0.709(4) 0.9858(7) 0.111 Uiso 0.29(2) 1 d P . .
C7T C 0.1297(17) 0.6337(17) 1.0238(5) 0.112 Uiso 0.58(2) 1 d P . .
C8T C 0.344(2) 0.766(2) 0.9990(6) 0.111 Uiso 0.42(2) 1 d P . .
C9T C 0.490(3) 0.846(3) 0.9005(7) 0.129 Uiso 0.42(3) 1 d P . .
N10T N 0.412(3) 0.881(4) 0.9692(8) 0.097 Uiso 0.207(15) 1 d P . .
C11T C 0.465(4) 0.872(3) 0.9248(9) 0.132 Uiso 0.37(3) 1 d P . .
C12T C 0.313(4) 0.783(4) 0.9728(10) 0.115 Uiso 0.26(2) 1 d P . .
C13T C 0.251(4) 0.737(4) 0.9450(8) 0.126 Uiso 0.35(3) 1 d P . .
N14T N 0.138(3) 0.599(3) 1.0049(8) 0.110 Uiso 0.265(17) 1 d P . .
C15T C 0.235(4) 0.639(4) 1.0225(8) 0.099 Uiso 0.28(2) 1 d P . .
C16T C 0.399(4) 0.877(4) 0.9071(13) 0.091 Uiso 0.23(2) 1 d P . .
C17T C 0.386(5) 0.815(5) 0.9474(13) 0.080 Uiso 0.145(18) 1 d P . .
C18T C 0.400(6) 0.889(3) 0.9255(10) 0.088 Uiso 0.32(5) 1 d P . .

loop_
_atom_site_aniso_label
_atom_site_aniso_U_11
_atom_site_aniso_U_22
_atom_site_aniso_U_33
_atom_site_aniso_U_23
_atom_site_aniso_U_13
_atom_site_aniso_U_12
In1 0.0276(3) 0.0276(3) 0.0289(4) -0.00134(15) 0.00134(15) 0.0190(4)
O1 0.036(3) 0.033(3) 0.030(2) 0.000(2) 0.004(2) 0.025(3)
O2 0.080(5) 0.092(5) 0.037(3) 0.017(3) 0.024(3) 0.068(4)
O3 0.060(4) 0.048(4) 0.042(3) -0.013(3) -0.013(3) 0.042(3)
O4 0.049(4) 0.036(3) 0.075(4) 0.011(3) 0.001(3) 0.029(3)
N1 0.028(4) 0.027(3) 0.031(3) -0.001(2) 0.000(2) 0.015(3)
C1 0.040(5) 0.044(5) 0.027(4) -0.006(3) -0.010(3) 0.027(4)
C2 0.076(7) 0.047(6) 0.039(4) 0.012(4) 0.013(4) 0.039(5)
C3 0.070(7) 0.035(5) 0.055(5) 0.015(4) 0.006(4) 0.026(5)
C4 0.051(5) 0.033(5) 0.042(4) 0.004(3) -0.005(4) 0.024(4)
C5 0.037(5) 0.031(5) 0.027(4) -0.002(3) -0.002(3) 0.019(4)
C6 0.040(5) 0.052(6) 0.033(4) -0.003(4) -0.002(3) 0.027(4)
C7 0.042(5) 0.037(5) 0.051(5) -0.016(4) -0.021(4) 0.024(5)

loop_
_geom_bond_atom_site_label_1
_geom_bond_atom_site_label_2
_geom_bond_distance
_geom_bond_site_symmetry_2
_geom_bond_publ_flag
In1 O1 2.200(4) 16_544 ?
In1 O1 2.200(4) . ?
In1 O3 2.205(5) 3 ?
In1 O3 2.205(5) 18_544 ?
In1 N1 2.272(5) 16_544 ?
In1 N1 2.272(5) . ?
In1 O4 2.588(5) 18_544 ?
In1 O4 2.588(5) 3 ?
O1 C6 1.254(8) . ?
O2 C6 1.241(8) . ?
O3 C7 1.274(8) . ?
O3 In1 2.205(5) 2 ?
O4 C7 1.250(9) . ?
O4 In1 2.588(5) 2 ?
N1 C5 1.333(8) . ?
N1 C1 1.343(8) . ?
C1 C2 1.365(9) . ?
C1 C6 1.526(10) . ?
C2 C3 1.398(10) . ?
C3 C4 1.384(10) . ?
C4 C5 1.391(9) . ?
C4 C7 1.489(10) . ?
N1T C15T 1.11(5) . ?
N1T C4T 1.44(3) . ?
N1T C15T 1.65(5) 3_565 ?
N1T C8T 1.79(4) . ?
C2T C18T 0.74(7) . ?
C2T C2T 1.22(6) 12_556 ?
C2T C16T 1.32(8) . ?
C2T C16T 1.40(6) 12_556 ?
C2T C3T 1.40(3) . ?
C2T C18T 1.65(10) 12_556 ?
C2T C17T 1.90(8) . ?
C2T C11T 1.93(7) . ?
C3T N10T 1.50(5) . ?
C3T C18T 1.52(6) . ?
C3T C17T 1.95(8) . ?
C4T N1T 1.44(3) 2_665 ?
C4T N1T 1.44(3) 3_565 ?
C4T C15T 1.74(5) . ?
C4T C15T 1.74(5) 3_565 ?
C4T C15T 1.74(5) 2_665 ?
C5T C6T 1.35(6) 2_665 ?
C5T N10T 1.45(6) 2_665 ?
C5T N14T 1.55(6) . ?
C5T C8T 1.55(6) 2_665 ?
C5T C12T 1.70(7) 2_665 ?
C5T C17T 1.80(8) 2_665 ?
C6T C6T 1.23(7) 3_565 ?
C6T C6T 1.23(7) 2_665 ?
C6T C5T 1.35(6) 3_565 ?
C6T C8T 1.45(7) 3_565 ?
C6T C8T 1.46(7) . ?
C6T C12T 1.74(7) 3_565 ?
C7T N14T 1.16(4) . ?
C7T C15T 1.61(5) . ?
C8T C6T 1.45(7) 2_665 ?
C8T C12T 1.50(5) . ?
C8T C5T 1.55(6) 3_565 ?
C8T C15T 1.55(5) 3_565 ?
C8T N14T 1.73(5) 3_565 ?
C9T C13T 1.20(5) 12_556 ?
C9T C11T 1.39(6) 10_456 ?
C9T C11T 1.43(5) . ?
C9T C9T 1.78(9) 10_456 ?
C9T C16T 1.76(8) . ?
N10T C17T 1.44(8) . ?
N10T C5T 1.45(6) 3_565 ?
N10T C12T 1.57(6) . ?
C11T C18T 1.19(8) . ?
C11T C9T 1.39(6) 10_456 ?
C11T C16T 1.41(8) . ?
C11T C17T 1.62(8) . ?
C12T C17T 1.64(8) . ?
C12T C13T 1.68(6) . ?
C12T C5T 1.70(7) 3_565 ?
C12T C6T 1.74(7) 2_665 ?
C13T C9T 1.20(5) 12_556 ?
C13T C16T 1.43(7) 12_556 ?
C13T C17T 1.85(9) . ?
N14T C15T 1.60(6) . ?
N14T C8T 1.73(5) 2_665 ?
C15T C8T 1.55(5) 2_665 ?
C15T N1T 1.65(5) 2_665 ?
C16T C18T 0.97(6) . ?
C16T C2T 1.40(6) 12_556 ?
C16T C13T 1.43(7) 12_556 ?
C16T C18T 1.82(10) 12_556 ?
C17T C18T 1.55(8) . ?
C17T C5T 1.80(8) 3_565 ?
C18T C2T 1.65(9) 12_556 ?
C18T C16T 1.82(10) 12_556 ?
